data_7118017
loop_
_publ_author_name
'Aslam C. Shaikh'
'Dnyanesh S. Ranade'
'Shridhar Thorat'
'Arunava Maity'
'Prasad P. Kulkarni'
'Rajesh G. Gonnade'
'Parthapratim Munshi'
'Nitin T. Patil'

_publ_section_title
;
 Highly emissive organic solids with remarkably broad color tunability
 based on N,C-chelate, four-coordinate organoborons
;
_journal_name_full Chem.Commun.
_journal_page_first 16115
_journal_paper_doi 10.1039/C5cc06351e
_journal_volume 51
_journal_year 2015
_chemical_formula_moiety 'C29 H23 B N2'
_chemical_formula_sum 'C29 H23 B N2'
_chemical_formula_weight 410.30
_chemical_name_systematic
; 
 ? 
;
_space_group_IT_number 2
_symmetry_cell_setting triclinic
_symmetry_space_group_name_Hall '-P 1'
_symmetry_space_group_name_H-M 'P -1'
_atom_sites_solution_hydrogens geom
_atom_sites_solution_primary direct
_atom_sites_solution_secondary difmap
_audit_creation_method SHELXL-97
_audit_update_record
;
2015-06-25 deposited with the CCDC.
2015-09-14 downloaded from the CCDC.
;
_cell_angle_alpha 83.550(3)
_cell_angle_beta 84.896(3)
_cell_angle_gamma 76.744(3)
_cell_formula_units_Z 2
_cell_length_a 9.3145(5)
_cell_length_b 9.7778(6)
_cell_length_c 12.5665(7)
_cell_measurement_reflns_used 5308
_cell_measurement_temperature 293(2)
_cell_measurement_theta_max 29.58
_cell_measurement_theta_min 2.25
_cell_volume 1104.59(11)
_computing_cell_refinement 'Bruker SAINT'
_computing_data_collection 'Bruker APEX2'
_computing_data_reduction 'Bruker SAINT'
_computing_molecular_graphics 'Bruker SHELXTL'
_computing_publication_material 'Bruker SHELXTL'
_computing_structure_refinement 'SHELXL-97 (Sheldrick, 2008)'
_computing_structure_solution 'SHELXS-97 (Sheldrick, 2008)'
_diffrn_ambient_temperature 293(2)
_diffrn_measured_fraction_theta_full 0.999
_diffrn_measured_fraction_theta_max 0.999
_diffrn_measurement_device_type 'Bruker APEX-II CCD'
_diffrn_measurement_method '\f and \w scans'
_diffrn_radiation_monochromator graphite
_diffrn_radiation_source 'fine-focus sealed tube'
_diffrn_radiation_type MoK\a
_diffrn_radiation_wavelength 0.71073
_diffrn_reflns_av_R_equivalents 0.0305
_diffrn_reflns_av_sigmaI/netI 0.0279
_diffrn_reflns_limit_h_max 11
_diffrn_reflns_limit_h_min -11
_diffrn_reflns_limit_k_max 11
_diffrn_reflns_limit_k_min -11
_diffrn_reflns_limit_l_max 14
_diffrn_reflns_limit_l_min -14
_diffrn_reflns_number 15850
_diffrn_reflns_theta_full 25.00
_diffrn_reflns_theta_max 25.00
_diffrn_reflns_theta_min 1.63
_exptl_absorpt_coefficient_mu 0.071
_exptl_absorpt_correction_T_max 0.9852
_exptl_absorpt_correction_T_min 0.9727
_exptl_absorpt_correction_type multi-scan
_exptl_absorpt_process_details SADABS,(BRUKER,2006)
_exptl_crystal_colour BLUE
_exptl_crystal_density_diffrn 1.234
_exptl_crystal_density_method 'not measured'
_exptl_crystal_description BLOCK
_exptl_crystal_F_000 432
_exptl_crystal_recrystallization_method 'Re-crystallisation from solvent: Pet Ether Ethyl Acetate MIxture'
_exptl_crystal_size_max 0.39
_exptl_crystal_size_mid 0.24
_exptl_crystal_size_min 0.21
_refine_diff_density_max 0.317
_refine_diff_density_min -0.200
_refine_diff_density_rms 0.036
_refine_ls_extinction_method none
_refine_ls_goodness_of_fit_ref 1.114
_refine_ls_hydrogen_treatment constr
_refine_ls_matrix_type full
_refine_ls_number_parameters 291
_refine_ls_number_reflns 3879
_refine_ls_number_restraints 0
_refine_ls_restrained_S_all 1.114
_refine_ls_R_factor_all 0.0755
_refine_ls_R_factor_gt 0.0586
_refine_ls_shift/su_max 0.000
_refine_ls_shift/su_mean 0.000
_refine_ls_structure_factor_coef Fsqd
_refine_ls_weighting_details 'calc w=1/[\s^2^(Fo^2^)+(0.0536P)^2^+0.4602P] where P=(Fo^2^+2Fc^2^)/3'
_refine_ls_weighting_scheme calc
_refine_ls_wR_factor_gt 0.1330
_refine_ls_wR_factor_ref 0.1416
_reflns_number_gt 3046
_reflns_number_total 3879
_reflns_threshold_expression >2sigma(I)
_cod_data_source_file c5cc06351e2.cif
_cod_data_source_block bn4cl_0m
_cod_depositor_comments
;
The following automatic conversions were performed:

'_refine_ls_hydrogen_treatment' value 'CONSTR' changed to 'constr'
according to the built-in table from CIF Core dictionary named
'cif_core.dic' version 2.4.1 from 2010-06-29.

Automatic conversion script
Id: cif_fix_values 4093 2015-10-18 17:28:56Z antanas 
;
_cod_original_sg_symbol_H-M 'P-1 '
_cod_database_code 7118017

loop_
_symmetry_equiv_pos_as_xyz
'x, y, z'
'-x, -y, -z'

loop_
_atom_site_label
_atom_site_type_symbol
_atom_site_fract_x
_atom_site_fract_y
_atom_site_fract_z
_atom_site_U_iso_or_equiv
_atom_site_adp_type
_atom_site_occupancy
_atom_site_symmetry_multiplicity
_atom_site_calc_flag
_atom_site_refinement_flags
_atom_site_disorder_assembly
_atom_site_disorder_group
N1 N 0.36533(19) 0.72991(19) 0.42160(13) 0.0408(4) Uani 1 1 d . . .
N2 N 0.2460(2) 0.46637(19) 0.02961(14) 0.0432(5) Uani 1 1 d . . .
C2 C 0.4770(2) 0.6364(2) 0.37796(17) 0.0421(5) Uani 1 1 d . . .
C3 C 0.6198(3) 0.6059(3) 0.41684(19) 0.0520(6) Uani 1 1 d . . .
H3 H 0.6957 0.5395 0.3865 0.062 Uiso 1 1 calc R . .
C4 C 0.6448(3) 0.6743(3) 0.49854(19) 0.0553(6) Uani 1 1 d . . .
H4 H 0.7388 0.6550 0.5240 0.066 Uiso 1 1 calc R . .
C5 C 0.5307(3) 0.7742(3) 0.54559(17) 0.0494(6) Uani 1 1 d . . .
C6 C 0.3884(3) 0.7998(2) 0.50642(17) 0.0446(5) Uani 1 1 d . . .
C7 C 0.2719(3) 0.8976(3) 0.5535(2) 0.0568(7) Uani 1 1 d . . .
H7 H 0.1773 0.9137 0.5296 0.068 Uiso 1 1 calc R . .
C8 C 0.2985(3) 0.9686(3) 0.6344(2) 0.0679(8) Uani 1 1 d . . .
H8 H 0.2212 1.0337 0.6648 0.081 Uiso 1 1 calc R . .
C9 C 0.4391(4) 0.9459(3) 0.6726(2) 0.0704(8) Uani 1 1 d . . .
H9 H 0.4550 0.9959 0.7275 0.084 Uiso 1 1 calc R . .
C10 C 0.5518(3) 0.8510(3) 0.6294(2) 0.0625(7) Uani 1 1 d . . .
H10 H 0.6451 0.8359 0.6553 0.075 Uiso 1 1 calc R . .
C11 C 0.4314(2) 0.5781(2) 0.28837(16) 0.0409(5) Uani 1 1 d . . .
C12 C 0.2835(2) 0.6415(2) 0.27021(16) 0.0410(5) Uani 1 1 d . . .
C13 C 0.0821(3) 0.7014(3) 0.4355(2) 0.0577(7) Uani 1 1 d . . .
H13A H 0.0028 0.6959 0.3935 0.086 Uiso 1 1 calc R . .
H13B H 0.0460 0.7685 0.4872 0.086 Uiso 1 1 calc R . .
H13C H 0.1201 0.6103 0.4721 0.086 Uiso 1 1 calc R . .
C14 C 0.1675(3) 0.9114(3) 0.3029(2) 0.0656(7) Uani 1 1 d . . .
H14A H 0.0936 0.9179 0.2528 0.098 Uiso 1 1 calc R . .
H14B H 0.2530 0.9383 0.2660 0.098 Uiso 1 1 calc R . .
H14C H 0.1287 0.9734 0.3577 0.098 Uiso 1 1 calc R . .
C15 C 0.2236(2) 0.6019(2) 0.18387(17) 0.0427(5) Uani 1 1 d . . .
H15 H 0.1259 0.6421 0.1694 0.051 Uiso 1 1 calc R . .
C16 C 0.3075(2) 0.5036(2) 0.11941(16) 0.0410(5) Uani 1 1 d . . .
C17 C 0.4540(2) 0.4402(2) 0.14056(17) 0.0441(5) Uani 1 1 d . . .
H17 H 0.5093 0.3734 0.0972 0.053 Uiso 1 1 calc R . .
C18 C 0.5163(2) 0.4768(2) 0.22570(17) 0.0446(5) Uani 1 1 d . . .
H18 H 0.6133 0.4345 0.2409 0.054 Uiso 1 1 calc R . .
C19 C 0.1727(2) 0.5618(2) -0.05016(17) 0.0406(5) Uani 1 1 d . . .
C20 C 0.1420(3) 0.7075(3) -0.06065(19) 0.0495(6) Uani 1 1 d . . .
H20 H 0.1678 0.7573 -0.0092 0.059 Uiso 1 1 calc R . .
C21 C 0.0721(3) 0.7767(3) -0.1497(2) 0.0613(7) Uani 1 1 d . . .
H21 H 0.0486 0.8748 -0.1577 0.074 Uiso 1 1 calc R . .
C22 C 0.0354(3) 0.7024(3) -0.2289(2) 0.0617(7) Uani 1 1 d . . .
H22 H -0.0112 0.7517 -0.2886 0.074 Uiso 1 1 calc R . .
C23 C 0.0676(3) 0.5590(3) -0.21892(18) 0.0537(6) Uani 1 1 d . . .
H23 H 0.0429 0.5102 -0.2715 0.064 Uiso 1 1 calc R . .
C24 C 0.1381(2) 0.4851(3) -0.12887(17) 0.0430(5) Uani 1 1 d . . .
C25 C 0.1911(2) 0.3377(3) -0.09534(17) 0.0445(6) Uani 1 1 d . . .
C26 C 0.2568(2) 0.3295(2) 0.00247(17) 0.0433(5) Uani 1 1 d . . .
C27 C 0.3139(3) 0.2010(3) 0.0586(2) 0.0556(6) Uani 1 1 d . . .
H27 H 0.3558 0.1967 0.1237 0.067 Uiso 1 1 calc R . .
C28 C 0.3067(3) 0.0793(3) 0.0148(2) 0.0653(7) Uani 1 1 d . . .
H28 H 0.3443 -0.0082 0.0510 0.078 Uiso 1 1 calc R . .
C29 C 0.2442(3) 0.0856(3) -0.0822(2) 0.0671(8) Uani 1 1 d . . .
H29 H 0.2409 0.0024 -0.1103 0.081 Uiso 1 1 calc R . .
C30 C 0.1870(3) 0.2135(3) -0.1378(2) 0.0564(7) Uani 1 1 d . . .
H30 H 0.1459 0.2166 -0.2030 0.068 Uiso 1 1 calc R . .
B1 B 0.2132(3) 0.7512(3) 0.3571(2) 0.0444(6) Uani 1 1 d . . .

loop_
_atom_site_aniso_label
_atom_site_aniso_U_11
_atom_site_aniso_U_22
_atom_site_aniso_U_33
_atom_site_aniso_U_23
_atom_site_aniso_U_13
_atom_site_aniso_U_12
N1 0.0430(10) 0.0436(11) 0.0360(9) -0.0049(8) -0.0019(8) -0.0102(8)
N2 0.0472(11) 0.0455(11) 0.0388(10) -0.0095(8) -0.0036(8) -0.0114(9)
C2 0.0428(12) 0.0463(14) 0.0377(11) -0.0007(10) -0.0018(9) -0.0131(10)
C3 0.0407(13) 0.0640(17) 0.0504(14) -0.0084(12) -0.0063(10) -0.0068(11)
C4 0.0453(14) 0.0718(18) 0.0511(14) -0.0061(13) -0.0131(11) -0.0139(13)
C5 0.0567(15) 0.0559(16) 0.0394(12) 0.0002(11) -0.0071(11) -0.0213(12)
C6 0.0552(14) 0.0473(14) 0.0350(11) -0.0045(10) -0.0031(10) -0.0184(11)
C7 0.0568(15) 0.0616(17) 0.0534(14) -0.0173(13) -0.0019(12) -0.0111(13)
C8 0.082(2) 0.0684(19) 0.0566(16) -0.0243(14) -0.0002(14) -0.0170(15)
C9 0.091(2) 0.079(2) 0.0523(15) -0.0241(15) -0.0068(15) -0.0315(17)
C10 0.0723(18) 0.0743(19) 0.0497(14) -0.0088(14) -0.0131(13) -0.0297(15)
C11 0.0396(12) 0.0463(13) 0.0370(11) -0.0035(10) -0.0020(9) -0.0100(10)
C12 0.0395(12) 0.0451(13) 0.0393(11) -0.0052(10) -0.0008(9) -0.0113(10)
C13 0.0453(14) 0.0729(18) 0.0551(15) -0.0180(13) -0.0017(11) -0.0088(12)
C14 0.0817(19) 0.0548(17) 0.0567(16) -0.0077(13) -0.0177(14) -0.0019(14)
C15 0.0359(12) 0.0495(14) 0.0433(12) -0.0080(10) -0.0032(9) -0.0084(10)
C16 0.0437(13) 0.0453(13) 0.0362(11) -0.0079(10) 0.0002(9) -0.0138(10)
C17 0.0416(13) 0.0480(14) 0.0424(12) -0.0143(10) 0.0044(10) -0.0068(10)
C18 0.0355(12) 0.0524(14) 0.0451(12) -0.0066(11) -0.0002(10) -0.0081(10)
C19 0.0368(12) 0.0465(14) 0.0393(11) -0.0065(10) 0.0018(9) -0.0114(10)
C20 0.0542(14) 0.0499(15) 0.0485(13) -0.0080(11) -0.0033(11) -0.0181(11)
C21 0.0666(17) 0.0512(16) 0.0652(17) 0.0055(13) -0.0090(13) -0.0149(13)
C22 0.0587(16) 0.072(2) 0.0544(15) 0.0110(14) -0.0141(12) -0.0179(14)
C23 0.0494(14) 0.0749(19) 0.0429(13) -0.0082(12) -0.0031(11) -0.0250(13)
C24 0.0373(12) 0.0553(15) 0.0389(12) -0.0087(10) 0.0034(9) -0.0153(10)
C25 0.0396(12) 0.0561(15) 0.0413(12) -0.0153(11) 0.0048(10) -0.0152(11)
C26 0.0432(13) 0.0447(14) 0.0434(12) -0.0127(10) 0.0031(10) -0.0109(10)
C27 0.0622(16) 0.0531(16) 0.0514(14) -0.0080(12) -0.0037(12) -0.0109(12)
C28 0.0755(19) 0.0458(16) 0.0712(18) -0.0077(13) 0.0012(14) -0.0080(13)
C29 0.0764(19) 0.0558(18) 0.0749(19) -0.0307(15) 0.0026(15) -0.0175(15)
C30 0.0565(15) 0.0629(18) 0.0543(15) -0.0244(13) -0.0019(12) -0.0142(13)
B1 0.0437(14) 0.0511(16) 0.0396(13) -0.0106(12) -0.0087(11) -0.0073(12)

loop_
_atom_type_symbol
_atom_type_description
_atom_type_scat_dispersion_real
_atom_type_scat_dispersion_imag
_atom_type_scat_source
C C 0.0033 0.0016 'International Tables Vol C Tables 4.2.6.8 and 6.1.1.4'
H H 0.0000 0.0000 'International Tables Vol C Tables 4.2.6.8 and 6.1.1.4'
B B 0.0013 0.0007 'International Tables Vol C Tables 4.2.6.8 and 6.1.1.4'
N N 0.0061 0.0033 'International Tables Vol C Tables 4.2.6.8 and 6.1.1.4'

loop_
_geom_angle_atom_site_label_1
_geom_angle_atom_site_label_2
_geom_angle_atom_site_label_3
_geom_angle
_geom_angle_site_symmetry_1
_geom_angle_site_symmetry_3
C2 N1 C6 120.10(19) . .
C2 N1 B1 111.39(17) . .
C6 N1 B1 128.42(18) . .
C26 N2 C19 108.43(17) . .
C26 N2 C16 126.00(19) . .
C19 N2 C16 125.45(18) . .
N1 C2 C3 121.4(2) . .
N1 C2 C11 111.58(19) . .
C3 C2 C11 127.0(2) . .
C4 C3 C2 119.3(2) . .
C4 C3 H3 120.3 . .
C2 C3 H3 120.3 . .
C3 C4 C5 120.8(2) . .
C3 C4 H4 119.6 . .
C5 C4 H4 119.6 . .
C4 C5 C10 123.1(2) . .
C4 C5 C6 118.4(2) . .
C10 C5 C6 118.5(2) . .
N1 C6 C7 120.8(2) . .
N1 C6 C5 119.9(2) . .
C7 C6 C5 119.3(2) . .
C8 C7 C6 119.7(2) . .
C8 C7 H7 120.2 . .
C6 C7 H7 120.2 . .
C7 C8 C9 121.5(3) . .
C7 C8 H8 119.2 . .
C9 C8 H8 119.2 . .
C10 C9 C8 119.6(2) . .
C10 C9 H9 120.2 . .
C8 C9 H9 120.2 . .
C9 C10 C5 121.3(3) . .
C9 C10 H10 119.3 . .
C5 C10 H10 119.3 . .
C18 C11 C12 122.5(2) . .
C18 C11 C2 127.6(2) . .
C12 C11 C2 109.87(19) . .
C15 C12 C11 117.4(2) . .
C15 C12 B1 131.4(2) . .
C11 C12 B1 111.16(18) . .
B1 C13 H13A 109.5 . .
B1 C13 H13B 109.5 . .
H13A C13 H13B 109.5 . .
B1 C13 H13C 109.5 . .
H13A C13 H13C 109.5 . .
H13B C13 H13C 109.5 . .
B1 C14 H14A 109.5 . .
B1 C14 H14B 109.5 . .
H14A C14 H14B 109.5 . .
B1 C14 H14C 109.5 . .
H14A C14 H14C 109.5 . .
H14B C14 H14C 109.5 . .
C16 C15 C12 120.8(2) . .
C16 C15 H15 119.6 . .
C12 C15 H15 119.6 . .
C15 C16 C17 120.58(19) . .
C15 C16 N2 120.29(19) . .
C17 C16 N2 119.13(19) . .
C18 C17 C16 120.0(2) . .
C18 C17 H17 120.0 . .
C16 C17 H17 120.0 . .
C17 C18 C11 118.7(2) . .
C17 C18 H18 120.7 . .
C11 C18 H18 120.7 . .
C20 C19 N2 129.6(2) . .
C20 C19 C24 121.7(2) . .
N2 C19 C24 108.62(19) . .
C21 C20 C19 117.8(2) . .
C21 C20 H20 121.1 . .
C19 C20 H20 121.1 . .
C20 C21 C22 121.5(3) . .
C20 C21 H21 119.3 . .
C22 C21 H21 119.3 . .
C23 C22 C21 120.5(2) . .
C23 C22 H22 119.8 . .
C21 C22 H22 119.8 . .
C22 C23 C24 119.6(2) . .
C22 C23 H23 120.2 . .
C24 C23 H23 120.2 . .
C23 C24 C19 118.9(2) . .
C23 C24 C25 133.9(2) . .
C19 C24 C25 107.11(19) . .
C30 C25 C26 118.9(2) . .
C30 C25 C24 133.8(2) . .
C26 C25 C24 107.22(19) . .
C27 C26 N2 129.6(2) . .
C27 C26 C25 121.7(2) . .
N2 C26 C25 108.6(2) . .
C28 C27 C26 118.0(2) . .
C28 C27 H27 121.0 . .
C26 C27 H27 121.0 . .
C27 C28 C29 121.0(3) . .
C27 C28 H28 119.5 . .
C29 C28 H28 119.5 . .
C30 C29 C28 120.9(2) . .
C30 C29 H29 119.5 . .
C28 C29 H29 119.5 . .
C29 C30 C25 119.4(2) . .
C29 C30 H30 120.3 . .
C25 C30 H30 120.3 . .
C12 B1 C14 112.30(19) . .
C12 B1 C13 112.7(2) . .
C14 B1 C13 113.7(2) . .
C12 B1 N1 95.95(17) . .
C14 B1 N1 109.88(19) . .
C13 B1 N1 110.91(18) . .

loop_
_geom_bond_atom_site_label_1
_geom_bond_atom_site_label_2
_geom_bond_distance
_geom_bond_site_symmetry_2
N1 C2 1.339(3) .
N1 C6 1.386(3) .
N1 B1 1.656(3) .
N2 C26 1.398(3) .
N2 C19 1.400(3) .
N2 C16 1.427(3) .
C2 C3 1.413(3) .
C2 C11 1.454(3) .
C3 C4 1.350(3) .
C3 H3 0.9300 .
C4 C5 1.406(3) .
C4 H4 0.9300 .
C5 C10 1.412(3) .
C5 C6 1.413(3) .
C6 C7 1.407(3) .
C7 C8 1.363(3) .
C7 H7 0.9300 .
C8 C9 1.396(4) .
C8 H8 0.9300 .
C9 C10 1.350(4) .
C9 H9 0.9300 .
C10 H10 0.9300 .
C11 C18 1.390(3) .
C11 C12 1.402(3) .
C12 C15 1.393(3) .
C12 B1 1.608(3) .
C13 B1 1.628(4) .
C13 H13A 0.9600 .
C13 H13B 0.9600 .
C13 H13C 0.9600 .
C14 B1 1.614(4) .
C14 H14A 0.9600 .
C14 H14B 0.9600 .
C14 H14C 0.9600 .
C15 C16 1.382(3) .
C15 H15 0.9300 .
C16 C17 1.398(3) .
C17 C18 1.379(3) .
C17 H17 0.9300 .
C18 H18 0.9300 .
C19 C20 1.381(3) .
C19 C24 1.407(3) .
C20 C21 1.375(3) .
C20 H20 0.9300 .
C21 C22 1.404(4) .
C21 H21 0.9300 .
C22 C23 1.359(4) .
C22 H22 0.9300 .
C23 C24 1.402(3) .
C23 H23 0.9300 .
C24 C25 1.439(3) .
C25 C30 1.390(3) .
C25 C26 1.407(3) .
C26 C27 1.385(3) .
C27 C28 1.383(3) .
C27 H27 0.9300 .
C28 C29 1.386(4) .
C28 H28 0.9300 .
C29 C30 1.378(4) .
C29 H29 0.9300 .
C30 H30 0.9300 .

loop_
_geom_torsion_atom_site_label_1
_geom_torsion_atom_site_label_2
_geom_torsion_atom_site_label_3
_geom_torsion_atom_site_label_4
_geom_torsion
_geom_torsion_site_symmetry_1
_geom_torsion_site_symmetry_2
_geom_torsion_site_symmetry_3
_geom_torsion_site_symmetry_4
C6 N1 C2 C3 0.3(3) . . . .
B1 N1 C2 C3 177.2(2) . . . .
C6 N1 C2 C11 -178.28(18) . . . .
B1 N1 C2 C11 -1.4(2) . . . .
N1 C2 C3 C4 -1.2(4) . . . .
C11 C2 C3 C4 177.2(2) . . . .
C2 C3 C4 C5 0.5(4) . . . .
C3 C4 C5 C10 -178.4(2) . . . .
C3 C4 C5 C6 1.0(4) . . . .
C2 N1 C6 C7 -179.6(2) . . . .
B1 N1 C6 C7 4.1(3) . . . .
C2 N1 C6 C5 1.2(3) . . . .
B1 N1 C6 C5 -175.1(2) . . . .
C4 C5 C6 N1 -1.8(3) . . . .
C10 C5 C6 N1 177.6(2) . . . .
C4 C5 C6 C7 178.9(2) . . . .
C10 C5 C6 C7 -1.6(3) . . . .
N1 C6 C7 C8 -177.7(2) . . . .
C5 C6 C7 C8 1.6(4) . . . .
C6 C7 C8 C9 -0.5(4) . . . .
C7 C8 C9 C10 -0.4(4) . . . .
C8 C9 C10 C5 0.3(4) . . . .
C4 C5 C10 C9 -179.9(3) . . . .
C6 C5 C10 C9 0.7(4) . . . .
N1 C2 C11 C18 -178.6(2) . . . .
C3 C2 C11 C18 2.9(4) . . . .
N1 C2 C11 C12 2.5(3) . . . .
C3 C2 C11 C12 -176.1(2) . . . .
C18 C11 C12 C15 -1.7(3) . . . .
C2 C11 C12 C15 177.37(19) . . . .
C18 C11 C12 B1 178.5(2) . . . .
C2 C11 C12 B1 -2.4(3) . . . .
C11 C12 C15 C16 0.2(3) . . . .
B1 C12 C15 C16 180.0(2) . . . .
C12 C15 C16 C17 0.9(3) . . . .
C12 C15 C16 N2 -178.48(19) . . . .
C26 N2 C16 C15 -133.9(2) . . . .
C19 N2 C16 C15 50.6(3) . . . .
C26 N2 C16 C17 46.7(3) . . . .
C19 N2 C16 C17 -128.8(2) . . . .
C15 C16 C17 C18 -0.7(3) . . . .
N2 C16 C17 C18 178.73(19) . . . .
C16 C17 C18 C11 -0.7(3) . . . .
C12 C11 C18 C17 1.9(3) . . . .
C2 C11 C18 C17 -176.9(2) . . . .
C26 N2 C19 C20 -177.0(2) . . . .
C16 N2 C19 C20 -0.8(3) . . . .
C26 N2 C19 C24 -0.6(2) . . . .
C16 N2 C19 C24 175.65(18) . . . .
N2 C19 C20 C21 177.8(2) . . . .
C24 C19 C20 C21 1.8(3) . . . .
C19 C20 C21 C22 -1.3(4) . . . .
C20 C21 C22 C23 0.5(4) . . . .
C21 C22 C23 C24 -0.1(4) . . . .
C22 C23 C24 C19 0.6(3) . . . .
C22 C23 C24 C25 -177.7(2) . . . .
C20 C19 C24 C23 -1.5(3) . . . .
N2 C19 C24 C23 -178.25(18) . . . .
C20 C19 C24 C25 177.23(19) . . . .
N2 C19 C24 C25 0.5(2) . . . .
C23 C24 C25 C30 -3.0(4) . . . .
C19 C24 C25 C30 178.6(2) . . . .
C23 C24 C25 C26 178.2(2) . . . .
C19 C24 C25 C26 -0.2(2) . . . .
C19 N2 C26 C27 -176.8(2) . . . .
C16 N2 C26 C27 7.0(4) . . . .
C19 N2 C26 C25 0.4(2) . . . .
C16 N2 C26 C25 -175.77(19) . . . .
C30 C25 C26 C27 -1.6(3) . . . .
C24 C25 C26 C27 177.4(2) . . . .
C30 C25 C26 N2 -179.11(19) . . . .
C24 C25 C26 N2 -0.1(2) . . . .
N2 C26 C27 C28 177.9(2) . . . .
C25 C26 C27 C28 0.9(3) . . . .
C26 C27 C28 C29 0.0(4) . . . .
C27 C28 C29 C30 -0.3(4) . . . .
C28 C29 C30 C25 -0.4(4) . . . .
C26 C25 C30 C29 1.3(3) . . . .
C24 C25 C30 C29 -177.3(2) . . . .
C15 C12 B1 C14 -63.9(3) . . . .
C11 C12 B1 C14 115.8(2) . . . .
C15 C12 B1 C13 66.1(3) . . . .
C11 C12 B1 C13 -114.2(2) . . . .
C15 C12 B1 N1 -178.3(2) . . . .
C11 C12 B1 N1 1.5(2) . . . .
C2 N1 B1 C12 0.0(2) . . . .
C6 N1 B1 C12 176.53(19) . . . .
C2 N1 B1 C14 -116.3(2) . . . .
C6 N1 B1 C14 60.2(3) . . . .
C2 N1 B1 C13 117.1(2) . . . .
C6 N1 B1 C13 -66.4(3) . . . .
